data_7223818
loop_
_publ_author_name
'Chen, Yu'
'Yang, Juan'
'Wang, Xichi'
'Xu, Yuci'
'Xu, Huiling'
'Zeng, Xiaoshan'
'Xiao, Dongrong'

_publ_section_title
;
 Syntheses, structures and properties of five entangled coordination
 polymers constructed with trigonal N-donor ligands
;
_journal_name_full 'RSC Adv.'
_journal_paper_doi 10.1039/C5RA19086J
_journal_year 2016
_chemical_formula_moiety 'C35 H24 N4 Ni O6, H2 O0.5'
_chemical_formula_sum 'C35 H26 N4 Ni O6.5'
_chemical_formula_weight 665.31
_chemical_name_systematic
;
 ?
;
_space_group_crystal_system monoclinic
_space_group_IT_number 15
_space_group_name_Hall '-C 2yc'
_space_group_name_H-M_alt 'C 1 2/c 1'
_symmetry_space_group_name_Hall '-C 2yc'
_symmetry_space_group_name_H-M 'C 1 2/c 1'
_atom_sites_solution_hydrogens mixed
_atom_sites_solution_primary iterative
_audit_creation_date 2015-07-27
_audit_creation_method
;
Olex2 1.2
(compiled 2015.01.26 svn.r3150 for OlexSys, GUI svn.r4998)
;
_audit_update_record
;
2015-07-28 deposited with the CCDC.
2016-01-04 downloaded from the CCDC.
;
_cell_angle_alpha 90
_cell_angle_beta 124.349(3)
_cell_angle_gamma 90
_cell_formula_units_Z 8
_cell_length_a 31.9008(6)
_cell_length_b 7.98993(8)
_cell_length_c 29.2439(5)
_cell_measurement_reflns_used 25536
_cell_measurement_temperature 291.85(10)
_cell_measurement_theta_max 71.3050
_cell_measurement_theta_min 4.5500
_cell_volume 6154.0(3)
_computing_cell_refinement
;
CrysAlisPro, Agilent Technologies,
Version 1.171.37.34 (release 22-05-2014 CrysAlis171 .NET)
(compiled May 22 2014,16:03:01)
;
_computing_data_collection
;
CrysAlisPro, Agilent Technologies,
Version 1.171.37.34 (release 22-05-2014 CrysAlis171 .NET)
(compiled May 22 2014,16:03:01)
;
_computing_data_reduction
;
CrysAlisPro, Agilent Technologies,
Version 1.171.37.34 (release 22-05-2014 CrysAlis171 .NET)
(compiled May 22 2014,16:03:01)
;
_computing_molecular_graphics 'Olex2 (Dolomanov et al., 2009)'
_computing_publication_material 'Olex2 (Dolomanov et al., 2009)'
_computing_structure_refinement 'ShelXL (Sheldrick, 2008)'
_computing_structure_solution
;
Superflip (Palatinus & Chapuis, 2007;Palatinus & van der Lee, 2008;
Palatinus et al., 2012)
;
_diffrn_ambient_environment air
_diffrn_ambient_temperature 291.85(10)
_diffrn_detector 'CCD plate'
_diffrn_detector_area_resol_mean 8.0243
_diffrn_detector_type EosS2
_diffrn_measured_fraction_theta_full 0.999
_diffrn_measured_fraction_theta_max 0.994
_diffrn_measurement_details
;
  1 omega   10.00  104.00   1.0000    1.0000
omega____ theta____ kappa____ phi______ frames
    -       36.7203   77.0000   60.0000 94


  2 omega  -33.00  106.00   1.0000    1.0000
omega____ theta____ kappa____ phi______ frames
    -       36.7203    0.0000  -90.0000 139


  3 omega  -31.00   63.00   1.0000    1.0000
omega____ theta____ kappa____ phi______ frames
    -       36.7203  -77.0000  -60.0000 94


  4 omega    3.00   32.00   1.0000    1.0000
omega____ theta____ kappa____ phi______ frames
    -       36.7203   90.0000  -40.9248 29


  5 omega  -31.00   63.00   1.0000    1.0000
omega____ theta____ kappa____ phi______ frames
    -       36.7203  -77.0000 -180.0000 94


  6 omega   18.00  106.00   1.0000    1.0000
omega____ theta____ kappa____ phi______ frames
    -       36.7203   38.0000  -60.0000 88


  7 omega   57.00  109.00   1.0000    1.0000
omega____ theta____ kappa____ phi______ frames
    -       36.7203  178.0000   90.0000 52


  8 omega   57.00  109.00   1.0000    1.0000
omega____ theta____ kappa____ phi______ frames
    -       36.7203  178.0000  -30.0000 52


  9 omega    1.00   76.00   1.0000    1.0000
omega____ theta____ kappa____ phi______ frames
    -       36.7203  -99.0000 -180.0000 75


 10 omega  -31.00   63.00   1.0000    1.0000
omega____ theta____ kappa____ phi______ frames
    -       36.7203  -77.0000   60.0000 94


 11 omega   39.00  110.00   1.0000    1.8000
omega____ theta____ kappa____ phi______ frames
    -      108.0000  -95.0000 -180.0000 71


 12 omega   40.00   98.00   1.0000    1.8000
omega____ theta____ kappa____ phi______ frames
    -      108.0000  -45.0000   60.0000 58


 13 omega   38.00   91.00   1.0000    1.8000
omega____ theta____ kappa____ phi______ frames
    -      108.0000  -30.0000  120.0000 53


 14 omega   38.00   91.00   1.0000    1.8000
omega____ theta____ kappa____ phi______ frames
    -      108.0000  -30.0000  -90.0000 53


 15 omega   90.00  175.00   1.0000    1.8000
omega____ theta____ kappa____ phi______ frames
    -      108.0000   61.0000  -30.0000 85


 16 omega   41.00  126.00   1.0000    1.8000
omega____ theta____ kappa____ phi______ frames
    -      108.0000  -61.0000 -180.0000 85


 17 omega   70.00  178.00   1.0000    1.8000
omega____ theta____ kappa____ phi______ frames
    -      108.0000   15.0000  -90.0000 108


 18 omega   38.00   91.00   1.0000    1.8000
omega____ theta____ kappa____ phi______ frames
    -      108.0000  -30.0000 -120.0000 53


 19 omega   38.00   91.00   1.0000    1.8000
omega____ theta____ kappa____ phi______ frames
    -      108.0000  -30.0000  -60.0000 53


 20 omega   91.00  176.00   1.0000    1.8000
omega____ theta____ kappa____ phi______ frames
    -      108.0000   45.0000  120.0000 85


 21 omega   38.00  116.00   1.0000    1.8000
omega____ theta____ kappa____ phi______ frames
    -      108.0000 -112.0000  -60.0000 78


 22 omega   38.00   91.00   1.0000    1.8000
omega____ theta____ kappa____ phi______ frames
    -      108.0000  -30.0000    0.0000 53


 23 omega   39.00  110.00   1.0000    1.8000
omega____ theta____ kappa____ phi______ frames
    -      108.0000  -95.0000   30.0000 71


 24 omega   40.00   98.00   1.0000    1.8000
omega____ theta____ kappa____ phi______ frames
    -      108.0000  -45.0000    0.0000 58


 25 omega   39.00  110.00   1.0000    1.8000
omega____ theta____ kappa____ phi______ frames
    -      108.0000  -95.0000  120.0000 71


 26 omega   39.00  110.00   1.0000    1.8000
omega____ theta____ kappa____ phi______ frames
    -      108.0000  -95.0000  -30.0000 71


 27 omega   38.00   91.00   1.0000    1.8000
omega____ theta____ kappa____ phi______ frames
    -      108.0000  -30.0000   90.0000 53


 28 omega   10.00  104.00   1.0000    1.0000
omega____ theta____ kappa____ phi______ frames
    -       36.7203   77.0000 -120.0000 94


 29 omega  -32.00   56.00   1.0000    1.0000
omega____ theta____ kappa____ phi______ frames
    -       36.7203  -38.0000 -150.0000 88


 30 omega   10.00  104.00   1.0000    1.0000
omega____ theta____ kappa____ phi______ frames
    -       36.7203   77.0000  150.0000 94


 31 omega   18.00  106.00   1.0000    1.0000
omega____ theta____ kappa____ phi______ frames
    -       36.7203   38.0000  150.0000 88


 32 omega   10.00  104.00   1.0000    1.0000
omega____ theta____ kappa____ phi______ frames
    -       36.7203   77.0000  -60.0000 94


 33 omega   18.00  106.00   1.0000    1.0000
omega____ theta____ kappa____ phi______ frames
    -       36.7203   38.0000   30.0000 88


 34 omega    1.00   76.00   1.0000    1.0000
omega____ theta____ kappa____ phi______ frames
    -       36.7203  -99.0000  120.0000 75


 35 omega    2.00   28.00   1.0000    1.0000
omega____ theta____ kappa____ phi______ frames
    -       36.7203   92.0000   29.7851 26


 36 omega   87.00  178.00   1.0000    1.8000
omega____ theta____ kappa____ phi______ frames
    -      108.0000   30.0000  -60.0000 91


 37 omega   87.00  178.00   1.0000    1.8000
omega____ theta____ kappa____ phi______ frames
    -      108.0000   30.0000   30.0000 91


 38 omega   91.00  176.00   1.0000    1.8000
omega____ theta____ kappa____ phi______ frames
    -      108.0000   45.0000   90.0000 85


 39 omega   70.00  178.00   1.0000    1.8000
omega____ theta____ kappa____ phi______ frames
    -      108.0000   15.0000    0.0000 108


 40 omega   87.00  178.00   1.0000    1.8000
omega____ theta____ kappa____ phi______ frames
    -      108.0000   30.0000 -180.0000 91


 41 omega   81.00  163.00   1.0000    1.8000
omega____ theta____ kappa____ phi______ frames
    -      108.0000   77.0000 -180.0000 82


 42 omega   87.00  178.00   1.0000    1.8000
omega____ theta____ kappa____ phi______ frames
    -      108.0000   30.0000   60.0000 91
;
_diffrn_measurement_device 'four-circle diffractometer'
_diffrn_measurement_device_type 'SuperNova, Dual, Cu at zero, EosS2'
_diffrn_measurement_method '\w scans'
_diffrn_orient_matrix_UB_11 0.0302358000
_diffrn_orient_matrix_UB_12 -0.0305911000
_diffrn_orient_matrix_UB_13 -0.0257101000
_diffrn_orient_matrix_UB_21 0.0499438000
_diffrn_orient_matrix_UB_22 0.0041437000
_diffrn_orient_matrix_UB_23 0.0581467000
_diffrn_orient_matrix_UB_31 -0.0037791000
_diffrn_orient_matrix_UB_32 -0.1902966000
_diffrn_orient_matrix_UB_33 0.0053791000
_diffrn_radiation_monochromator mirror
_diffrn_radiation_probe x-ray
_diffrn_radiation_type CuK\a
_diffrn_radiation_wavelength 1.54184
_diffrn_reflns_av_R_equivalents 0.0327
_diffrn_reflns_av_unetI/netI 0.0160
_diffrn_reflns_laue_measured_fraction_full 0.999
_diffrn_reflns_laue_measured_fraction_max 0.994
_diffrn_reflns_limit_h_max 39
_diffrn_reflns_limit_h_min -39
_diffrn_reflns_limit_k_max 7
_diffrn_reflns_limit_k_min -9
_diffrn_reflns_limit_l_max 35
_diffrn_reflns_limit_l_min -35
_diffrn_reflns_number 43596
_diffrn_reflns_point_group_measured_fraction_full 0.999
_diffrn_reflns_point_group_measured_fraction_max 0.994
_diffrn_reflns_theta_full 67.684
_diffrn_reflns_theta_max 71.497
_diffrn_reflns_theta_min 5.549
_diffrn_source 'sealed X-ray tube'
_diffrn_source_type 'SuperNova (Cu) X-ray Source'
_exptl_absorpt_coefficient_mu 1.377
_exptl_absorpt_correction_T_max 1.00000
_exptl_absorpt_correction_T_min 0.44326
_exptl_absorpt_correction_type multi-scan
_exptl_absorpt_process_details
;
CrysAlisPro, Agilent Technologies,
Version 1.171.37.34 (release 22-05-2014 CrysAlis171 .NET)
(compiled May 22 2014,16:03:01)
Empirical absorption correction using spherical harmonics,
 implemented in SCALE3 ABSPACK scaling algorithm.
;
_exptl_crystal_colour 'clear bluish green'
_exptl_crystal_colour_lustre clear
_exptl_crystal_colour_modifier bluish
_exptl_crystal_colour_primary green
_exptl_crystal_density_diffrn 1.436
_exptl_crystal_description block
_exptl_crystal_F_000 2752
_exptl_crystal_size_max 0.51
_exptl_crystal_size_mid 0.42
_exptl_crystal_size_min 0.36
_refine_diff_density_max 0.929
_refine_diff_density_min -0.389
_refine_diff_density_rms 0.054
_refine_ls_extinction_method none
_refine_ls_goodness_of_fit_ref 1.052
_refine_ls_hydrogen_treatment mixed
_refine_ls_matrix_type full
_refine_ls_number_parameters 434
_refine_ls_number_reflns 5967
_refine_ls_number_restraints 0
_refine_ls_restrained_S_all 1.052
_refine_ls_R_factor_all 0.0446
_refine_ls_R_factor_gt 0.0432
_refine_ls_shift/su_max 0.001
_refine_ls_shift/su_mean 0.000
_refine_ls_structure_factor_coef Fsqd
_refine_ls_weighting_details 'w=1/[\s^2^(Fo^2^)+(0.0791P)^2^+6.3962P] where P=(Fo^2^+2Fc^2^)/3'
_refine_ls_weighting_scheme calc
_refine_ls_wR_factor_gt 0.1312
_refine_ls_wR_factor_ref 0.1327
_reflns_Friedel_coverage 0.000
_reflns_number_gt 5673
_reflns_number_total 5967
_reflns_threshold_expression 'I > 2\s(I)'
_cod_data_source_file c5ra19086j2.cif
_cod_data_source_block compound-2
_cod_original_cell_volume 6154.0(2)
_cod_original_formula_sum 'C35 H26 N4 Ni O6.50'
_cod_database_code 7223818
_shelxl_version_number 2014-1
_chemical_oxdiff_formula 'C1 H1 O1 Ni1 N1'
_shelx_space_group_comment
;
The symmetry employed for this shelxl refinement is uniquely defined
by the following loop, which should always be used as a source of
symmetry information in preference to the above space-group names.
They are only intended as comments.
;
_reflns_odcompleteness_completeness 99.92
_reflns_odcompleteness_iscentric 1
_reflns_odcompleteness_theta 66.97
_olex2_refinement_description
;
1. Others
 Fixed Sof: O7(0.5)
;
_olex2_submission_special_instructions 'No special instructions were received'

loop_
_space_group_symop_operation_xyz
'x, y, z'
'-x, y, -z+1/2'
'x+1/2, y+1/2, z'
'-x+1/2, y+1/2, -z+1/2'
'-x, -y, -z'
'x, -y, z-1/2'
'-x+1/2, -y+1/2, -z'
'x+1/2, -y+1/2, z-1/2'

loop_
_atom_site_label
_atom_site_type_symbol
_atom_site_fract_x
_atom_site_fract_y
_atom_site_fract_z
_atom_site_U_iso_or_equiv
_atom_site_adp_type
_atom_site_occupancy
_atom_site_site_symmetry_order
_atom_site_calc_flag
_atom_site_refinement_flags_posn
_atom_site_refinement_flags_adp
_atom_site_refinement_flags_occupancy
Ni1 Ni 0.2500 -0.2500 0.5000 0.03504(14) Uani 1 2 d S T P
Ni2 Ni 0.5000 1.17970(6) 0.7500 0.03486(14) Uani 1 2 d S T P
O1 O 0.29772(6) -0.2889(2) 0.58595(6) 0.0420(3) Uani 1 1 d . . .
O2 O 0.23140(5) -0.12278(18) 0.54853(6) 0.0385(3) Uani 1 1 d . . .
O3 O 0.32737(6) -0.1827(3) 0.84092(7) 0.0642(5) Uani 1 1 d . . .
O4 O 0.10951(7) -0.1383(3) 0.84216(8) 0.0695(6) Uani 1 1 d . . .
O5 O 0.07225(5) -0.31144(19) 0.76961(6) 0.0415(3) Uani 1 1 d . . .
O6 O 0.48585(6) 1.3688(2) 0.69301(6) 0.0471(4) Uani 1 1 d . . .
H6A H 0.4534 1.3844 0.6693 0.071 Uiso 1 1 d GR . .
H6B H 0.4988 1.3420 0.6745 0.071 Uiso 1 1 d GR . .
N1 N 0.29740(6) -0.0475(2) 0.50665(7) 0.0384(4) Uani 1 1 d . . .
N2 N 0.43709(7) 0.6631(2) 0.52136(7) 0.0391(4) Uani 1 1 d . . .
N3 N 0.47266(8) 0.6458(3) 0.37434(9) 0.0601(6) Uani 1 1 d . . .
N4 N 0.47901(7) 0.9940(2) 0.68959(7) 0.0386(4) Uani 1 1 d . . .
C1 C 0.26803(7) -0.1972(2) 0.59032(8) 0.0358(4) Uani 1 1 d . . .
C2 C 0.27429(8) -0.1835(3) 0.64499(8) 0.0371(4) Uani 1 1 d . . .
C3 C 0.31716(8) -0.2461(3) 0.69285(9) 0.0442(5) Uani 1 1 d . . .
H3 H 0.3438 -0.2886 0.6920 0.053 Uiso 1 1 calc R . .
C4 C 0.32022(8) -0.2452(3) 0.74179(9) 0.0450(5) Uani 1 1 d . . .
H4 H 0.3495 -0.2839 0.7741 0.054 Uiso 1 1 calc R . .
C5 C 0.27997(8) -0.1870(3) 0.74340(8) 0.0390(4) Uani 1 1 d . . .
C6 C 0.23745(8) -0.1205(3) 0.69555(9) 0.0422(5) Uani 1 1 d . . .
H6 H 0.2108 -0.0781 0.6964 0.051 Uiso 1 1 calc R . .
C7 C 0.23481(8) -0.1171(3) 0.64666(9) 0.0417(4) Uani 1 1 d . . .
H7 H 0.2067 -0.0706 0.6149 0.050 Uiso 1 1 calc R . .
C8 C 0.28543(8) -0.1886(3) 0.79775(9) 0.0420(5) Uani 1 1 d . . .
C9 C 0.23899(8) -0.1989(3) 0.79830(8) 0.0369(4) Uani 1 1 d . . .
C10 C 0.24142(8) -0.1363(3) 0.84414(8) 0.0434(5) Uani 1 1 d . . .
H10 H 0.2714 -0.0881 0.8730 0.052 Uiso 1 1 calc R . .
C11 C 0.19979(8) -0.1450(3) 0.84718(8) 0.0427(5) Uani 1 1 d . . .
H11 H 0.2016 -0.1003 0.8776 0.051 Uiso 1 1 calc R . .
C12 C 0.15531(8) -0.2205(2) 0.80483(8) 0.0360(4) Uani 1 1 d . . .
C13 C 0.15337(8) -0.2887(3) 0.75981(8) 0.0403(4) Uani 1 1 d . . .
H13 H 0.1241 -0.3432 0.7320 0.048 Uiso 1 1 calc R . .
C14 C 0.19445(8) -0.2758(3) 0.75635(8) 0.0402(4) Uani 1 1 d . . .
H14 H 0.1925 -0.3189 0.7256 0.048 Uiso 1 1 calc R . .
C15 C 0.10884(8) -0.2239(3) 0.80624(8) 0.0395(4) Uani 1 1 d . . .
C16 C 0.29658(10) 0.0978(3) 0.52883(11) 0.0532(6) Uani 1 1 d . . .
H16 H 0.2776 0.1040 0.5439 0.064 Uiso 1 1 calc R . .
C17 C 0.32230(11) 0.2389(3) 0.53065(11) 0.0523(6) Uani 1 1 d . . .
H17 H 0.3199 0.3371 0.5461 0.063 Uiso 1 1 calc R . .
C18 C 0.35182(8) 0.2346(3) 0.50956(8) 0.0373(4) Uani 1 1 d . . .
C19 C 0.35419(8) 0.0827(3) 0.48826(9) 0.0424(5) Uani 1 1 d . . .
H19 H 0.3742 0.0720 0.4745 0.051 Uiso 1 1 calc R . .
C20 C 0.32682(8) -0.0532(3) 0.48740(9) 0.0424(4) Uani 1 1 d . . .
H20 H 0.3290 -0.1536 0.4727 0.051 Uiso 1 1 calc R . .
C21 C 0.38030(7) 0.3851(3) 0.51206(8) 0.0368(4) Uani 1 1 d . . .
C22 C 0.39658(7) 0.5005(3) 0.55439(8) 0.0373(4) Uani 1 1 d . . .
H22 H 0.3885 0.4857 0.5801 0.045 Uiso 1 1 calc R . .
C23 C 0.42483(7) 0.6377(3) 0.55808(8) 0.0357(4) Uani 1 1 d . . .
C24 C 0.42120(7) 0.5512(3) 0.48017(7) 0.0361(4) Uani 1 1 d . . .
C25 C 0.39274(7) 0.4119(2) 0.47430(7) 0.0357(4) Uani 1 1 d . . .
H25 H 0.3821 0.3371 0.4453 0.043 Uiso 1 1 calc R . .
C26 C 0.43729(8) 0.5835(3) 0.44189(8) 0.0396(4) Uani 1 1 d . . .
C27 C 0.47329(10) 0.7053(3) 0.45471(10) 0.0556(6) Uani 1 1 d . . .
H27 H 0.4866 0.7698 0.4865 0.067 Uiso 1 1 calc R . .
C28 C 0.48951(11) 0.7309(4) 0.42024(11) 0.0633(7) Uani 1 1 d . . .
H28 H 0.5138 0.8133 0.4301 0.076 Uiso 1 1 calc R . .
C29 C 0.43828(11) 0.5286(4) 0.36206(11) 0.0651(7) Uani 1 1 d . . .
H29 H 0.4259 0.4661 0.3300 0.078 Uiso 1 1 calc R . .
C30 C 0.41959(10) 0.4934(3) 0.39406(10) 0.0548(6) Uani 1 1 d . . .
H30 H 0.3954 0.4099 0.3833 0.066 Uiso 1 1 calc R . .
C31 C 0.44366(8) 0.7613(2) 0.60373(8) 0.0365(4) Uani 1 1 d . . .
C32 C 0.41893(9) 0.7858(3) 0.62976(9) 0.0462(5) Uani 1 1 d . . .
H32 H 0.3900 0.7242 0.6190 0.055 Uiso 1 1 calc R . .
C33 C 0.43752(9) 0.9020(3) 0.67167(9) 0.0477(5) Uani 1 1 d . . .
H33 H 0.4202 0.9173 0.6884 0.057 Uiso 1 1 calc R . .
C34 C 0.50338(8) 0.9686(3) 0.66509(9) 0.0440(5) Uani 1 1 d . . .
H34 H 0.5328 1.0294 0.6774 0.053 Uiso 1 1 calc R . .
C35 C 0.48671(9) 0.8556(3) 0.62216(9) 0.0436(5) Uani 1 1 d . . .
H35 H 0.5045 0.8433 0.6058 0.052 Uiso 1 1 calc R . .
O7 O 0.5603(2) 0.6323(6) 0.7460(2) 0.0760(13) Uani 0.5 1 d . . .
H7A H 0.5712 0.6008 0.7787 0.114 Uiso 1 1 d G . .
H7B H 0.539(2) 0.604(8) 0.730(2) 0.15(3) Uiso 1 1 d . . .

loop_
_atom_site_aniso_label
_atom_site_aniso_U_11
_atom_site_aniso_U_22
_atom_site_aniso_U_33
_atom_site_aniso_U_23
_atom_site_aniso_U_13
_atom_site_aniso_U_12
Ni1 0.0438(3) 0.0323(3) 0.0361(3) 0.00218(18) 0.0268(2) -0.00382(19)
Ni2 0.0420(3) 0.0379(3) 0.0320(2) 0.000 0.0253(2) 0.000
O1 0.0470(8) 0.0467(8) 0.0416(7) 0.0044(6) 0.0305(7) 0.0015(6)
O2 0.0462(7) 0.0359(7) 0.0393(7) 0.0032(6) 0.0276(6) -0.0027(6)
O3 0.0434(8) 0.1067(16) 0.0393(8) -0.0065(9) 0.0215(7) 0.0000(9)
O4 0.0564(10) 0.1068(16) 0.0587(10) -0.0416(11) 0.0405(9) -0.0197(10)
O5 0.0444(8) 0.0455(8) 0.0423(7) -0.0081(6) 0.0290(6) -0.0067(6)
O6 0.0564(9) 0.0517(9) 0.0452(8) 0.0101(7) 0.0359(7) 0.0032(7)
N1 0.0475(9) 0.0341(8) 0.0391(8) 0.0006(7) 0.0277(7) -0.0073(7)
N2 0.0472(9) 0.0394(9) 0.0348(8) -0.0027(7) 0.0256(7) -0.0097(7)
N3 0.0624(12) 0.0799(15) 0.0535(12) 0.0154(11) 0.0419(10) 0.0012(11)
N4 0.0482(9) 0.0392(9) 0.0366(8) -0.0045(7) 0.0289(7) -0.0066(7)
C1 0.0424(10) 0.0336(9) 0.0383(10) -0.0011(8) 0.0268(8) -0.0080(8)
C2 0.0432(10) 0.0362(10) 0.0362(10) -0.0008(8) 0.0250(8) -0.0050(8)
C3 0.0420(11) 0.0534(13) 0.0432(11) -0.0003(9) 0.0276(9) 0.0027(9)
C4 0.0400(10) 0.0562(14) 0.0389(10) 0.0032(9) 0.0223(9) 0.0050(9)
C5 0.0431(10) 0.0406(11) 0.0376(10) -0.0014(8) 0.0253(9) -0.0011(8)
C6 0.0448(11) 0.0449(11) 0.0438(11) 0.0013(9) 0.0292(9) 0.0042(9)
C7 0.0443(10) 0.0439(11) 0.0385(10) 0.0049(9) 0.0243(9) 0.0043(9)
C8 0.0433(11) 0.0471(12) 0.0369(10) -0.0013(9) 0.0235(9) 0.0015(9)
C9 0.0419(10) 0.0378(10) 0.0342(9) -0.0005(8) 0.0235(8) 0.0023(8)
C10 0.0436(10) 0.0515(12) 0.0343(10) -0.0105(9) 0.0214(9) -0.0062(9)
C11 0.0476(11) 0.0496(12) 0.0346(9) -0.0102(9) 0.0255(9) -0.0033(9)
C12 0.0440(10) 0.0340(9) 0.0339(9) -0.0012(8) 0.0244(8) 0.0004(8)
C13 0.0447(11) 0.0427(11) 0.0356(10) -0.0099(8) 0.0240(9) -0.0068(9)
C14 0.0489(11) 0.0420(11) 0.0354(10) -0.0069(8) 0.0272(9) -0.0013(9)
C15 0.0448(10) 0.0443(11) 0.0343(9) -0.0032(8) 0.0253(9) -0.0009(9)
C16 0.0769(16) 0.0429(12) 0.0689(15) -0.0097(11) 0.0587(14) -0.0166(11)
C17 0.0752(16) 0.0399(12) 0.0675(15) -0.0131(10) 0.0558(14) -0.0163(11)
C18 0.0435(10) 0.0399(11) 0.0305(9) -0.0002(8) 0.0221(8) -0.0097(8)
C19 0.0479(11) 0.0447(11) 0.0438(10) -0.0073(9) 0.0314(9) -0.0109(9)
C20 0.0490(11) 0.0374(10) 0.0470(11) -0.0065(9) 0.0307(9) -0.0082(9)
C21 0.0419(10) 0.0373(10) 0.0315(9) 0.0007(8) 0.0210(8) -0.0077(8)
C22 0.0461(10) 0.0398(10) 0.0319(9) -0.0005(8) 0.0255(8) -0.0084(8)
C23 0.0406(9) 0.0380(10) 0.0308(9) -0.0004(8) 0.0215(8) -0.0063(8)
C24 0.0414(9) 0.0387(10) 0.0300(8) -0.0004(8) 0.0212(8) -0.0075(8)
C25 0.0443(10) 0.0356(10) 0.0300(8) -0.0038(7) 0.0226(8) -0.0101(8)
C26 0.0449(10) 0.0434(11) 0.0336(9) 0.0014(8) 0.0240(8) -0.0066(9)
C27 0.0672(15) 0.0623(15) 0.0456(12) -0.0010(11) 0.0368(12) -0.0223(12)
C28 0.0646(15) 0.0791(19) 0.0541(14) 0.0110(13) 0.0383(13) -0.0162(14)
C29 0.0812(17) 0.0812(19) 0.0473(13) -0.0063(13) 0.0450(13) -0.0081(15)
C30 0.0673(14) 0.0646(15) 0.0441(11) -0.0123(11) 0.0384(11) -0.0198(12)
C31 0.0442(10) 0.0364(10) 0.0329(9) -0.0012(8) 0.0240(8) -0.0062(8)
C32 0.0485(11) 0.0509(12) 0.0489(12) -0.0116(10) 0.0335(10) -0.0160(10)
C33 0.0536(12) 0.0542(13) 0.0515(12) -0.0132(10) 0.0395(11) -0.0141(10)
C34 0.0495(11) 0.0450(11) 0.0479(11) -0.0115(9) 0.0337(10) -0.0150(9)
C35 0.0541(12) 0.0441(11) 0.0487(11) -0.0118(9) 0.0387(10) -0.0149(9)
O7 0.092(3) 0.062(3) 0.071(3) -0.008(2) 0.044(3) -0.014(2)

loop_
_atom_type_symbol
_atom_type_description
_atom_type_scat_dispersion_real
_atom_type_scat_dispersion_imag
_atom_type_scat_source
C C 0.0181 0.0091 'International Tables Vol C Tables 4.2.6.8 and 6.1.1.4'
H H 0.0000 0.0000 'International Tables Vol C Tables 4.2.6.8 and 6.1.1.4'
N N 0.0311 0.0180 'International Tables Vol C Tables 4.2.6.8 and 6.1.1.4'
Ni Ni -3.0029 0.5091 'International Tables Vol C Tables 4.2.6.8 and 6.1.1.4'
O O 0.0492 0.0322 'International Tables Vol C Tables 4.2.6.8 and 6.1.1.4'

loop_
_geom_angle_atom_site_label_1
_geom_angle_atom_site_label_2
_geom_angle_atom_site_label_3
_geom_angle
_geom_angle_site_symmetry_1
_geom_angle_site_symmetry_3
O1 Ni1 O1 180.00(6) . 7_546
O1 Ni1 N1 90.30(6) . .
O1 Ni1 N1 89.70(6) 7_546 .
O1 Ni1 N1 90.30(6) 7_546 7_546
O1 Ni1 N1 89.70(6) . 7_546
O1 Ni1 C1 31.59(6) 7_546 7_546
O1 Ni1 C1 148.41(6) 7_546 .
O1 Ni1 C1 31.59(6) . .
O1 Ni1 C1 148.41(6) . 7_546
O2 Ni1 O1 63.27(6) . .
O2 Ni1 O1 63.27(6) 7_546 7_546
O2 Ni1 O1 116.73(6) . 7_546
O2 Ni1 O1 116.73(6) 7_546 .
O2 Ni1 O2 180.00(5) . 7_546
O2 Ni1 N1 88.44(6) 7_546 .
O2 Ni1 N1 91.56(6) . .
O2 Ni1 N1 91.56(6) 7_546 7_546
O2 Ni1 N1 88.44(6) . 7_546
O2 Ni1 C1 148.24(6) 7_546 .
O2 Ni1 C1 31.76(6) 7_546 7_546
O2 Ni1 C1 31.76(6) . .
O2 Ni1 C1 148.24(6) . 7_546
N1 Ni1 N1 180.00(6) . 7_546
N1 Ni1 C1 87.22(6) . 7_546
N1 Ni1 C1 92.78(6) 7_546 7_546
N1 Ni1 C1 92.78(6) . .
N1 Ni1 C1 87.22(6) 7_546 .
C1 Ni1 C1 180.00(9) 7_546 .
O5 Ni2 O5 176.02(9) 3_565 4_566
O5 Ni2 O6 92.81(6) 3_565 2_656
O5 Ni2 O6 84.32(6) 4_566 2_656
O5 Ni2 O6 84.32(6) 3_565 .
O5 Ni2 O6 92.82(6) 4_566 .
O5 Ni2 N4 91.97(6) 3_565 .
O5 Ni2 N4 90.83(6) 4_566 .
O5 Ni2 N4 91.97(6) 4_566 2_656
O5 Ni2 N4 90.83(6) 3_565 2_656
O6 Ni2 O6 88.03(9) 2_656 .
O6 Ni2 N4 174.99(7) 2_656 .
O6 Ni2 N4 174.99(7) . 2_656
O6 Ni2 N4 90.97(6) 2_656 2_656
O6 Ni2 N4 90.97(6) . .
N4 Ni2 N4 90.43(10) . 2_656
C1 O1 Ni1 87.52(12) . .
C1 O2 Ni1 88.06(12) . .
C15 O5 Ni2 128.06(13) . 3_435
C16 N1 Ni1 119.51(14) . .
C16 N1 C20 116.33(18) . .
C20 N1 Ni1 124.08(14) . .
C24 N2 C23 118.67(17) . .
C28 N3 C29 116.0(2) . .
C33 N4 Ni2 119.50(13) . .
C33 N4 C34 116.95(18) . .
C34 N4 Ni2 123.42(14) . .
O1 C1 Ni1 60.89(10) . .
O1 C1 O2 120.84(18) . .
O1 C1 C2 119.68(18) . .
O2 C1 Ni1 60.18(10) . .
O2 C1 C2 119.39(18) . .
C2 C1 Ni1 172.08(14) . .
C3 C2 C1 120.84(18) . .
C3 C2 C7 119.93(18) . .
C7 C2 C1 119.09(18) . .
C4 C3 C2 119.9(2) . .
C3 C4 C5 120.7(2) . .
C4 C5 C6 119.20(19) . .
C4 C5 C8 118.43(19) . .
C6 C5 C8 122.25(18) . .
C7 C6 C5 120.17(19) . .
C6 C7 C2 119.98(19) . .
O3 C8 C5 120.1(2) . .
O3 C8 C9 120.53(19) . .
C9 C8 C5 119.33(18) . .
C10 C9 C8 118.33(18) . .
C14 C9 C8 122.74(18) . .
C14 C9 C10 118.85(19) . .
C11 C10 C9 120.72(19) . .
C10 C11 C12 119.99(18) . .
C11 C12 C13 119.40(19) . .
C11 C12 C15 120.62(17) . .
C13 C12 C15 119.95(18) . .
C14 C13 C12 120.29(19) . .
C13 C14 C9 120.69(18) . .
O4 C15 O5 126.1(2) . .
O4 C15 C12 117.72(19) . .
O5 C15 C12 116.13(17) . .
N1 C16 C17 123.7(2) . .
C16 C17 C18 120.1(2) . .
C17 C18 C21 120.58(19) . .
C19 C18 C17 116.37(18) . .
C19 C18 C21 123.02(18) . .
C20 C19 C18 120.09(18) . .
N1 C20 C19 123.3(2) . .
C22 C21 C18 119.51(17) . .
C25 C21 C18 121.92(18) . .
C25 C21 C22 118.53(17) . .
C23 C22 C21 119.66(17) . .
N2 C23 C22 121.69(18) . .
N2 C23 C31 117.57(17) . .
C22 C23 C31 120.73(17) . .
N2 C24 C25 122.23(17) . .
N2 C24 C26 116.12(17) . .
C25 C24 C26 121.63(17) . .
C21 C25 C24 119.22(18) . .
C27 C26 C24 120.09(19) . .
C30 C26 C24 123.54(19) . .
C30 C26 C27 116.3(2) . .
C28 C27 C26 120.0(2) . .
N3 C28 C27 124.1(2) . .
N3 C29 C30 124.2(2) . .
C26 C30 C29 119.4(2) . .
C32 C31 C23 121.36(18) . .
C35 C31 C23 121.41(18) . .
C35 C31 C32 117.23(19) . .
C33 C32 C31 119.46(19) . .
N4 C33 C32 123.64(19) . .
N4 C34 C35 122.86(19) . .
C31 C35 C34 119.84(19) . .

loop_
_geom_bond_atom_site_label_1
_geom_bond_atom_site_label_2
_geom_bond_distance
_geom_bond_site_symmetry_2
Ni1 O1 2.1009(15) .
Ni1 O1 2.1009(14) 7_546
Ni1 O2 2.0855(14) .
Ni1 O2 2.0856(14) 7_546
Ni1 N1 2.1474(16) 7_546
Ni1 N1 2.1473(16) .
Ni1 C1 2.4023(19) 7_546
Ni1 C1 2.4024(19) .
Ni2 O5 2.0382(14) 3_565
Ni2 O5 2.0382(14) 4_566
Ni2 O6 2.1012(15) 2_656
Ni2 O6 2.1013(15) .
Ni2 N4 2.1061(17) .
Ni2 N4 2.1061(17) 2_656
O1 C1 1.260(3) .
O2 C1 1.265(2) .
O3 C8 1.216(3) .
O4 C15 1.243(3) .
O5 Ni2 2.0381(14) 3_435
O5 C15 1.260(3) .
N1 C16 1.337(3) .
N1 C20 1.340(3) .
N2 C23 1.350(2) .
N2 C24 1.348(3) .
N3 C28 1.319(4) .
N3 C29 1.328(4) .
N4 C33 1.336(3) .
N4 C34 1.337(3) .
C1 C2 1.499(3) .
C2 C3 1.385(3) .
C2 C7 1.393(3) .
C3 C4 1.379(3) .
C4 C5 1.391(3) .
C5 C6 1.393(3) .
C5 C8 1.498(3) .
C6 C7 1.384(3) .
C8 C9 1.493(3) .
C9 C10 1.391(3) .
C9 C14 1.391(3) .
C10 C11 1.382(3) .
C11 C12 1.389(3) .
C12 C13 1.393(3) .
C12 C15 1.507(3) .
C13 C14 1.374(3) .
C16 C17 1.377(3) .
C17 C18 1.387(3) .
C18 C19 1.386(3) .
C18 C21 1.484(3) .
C19 C20 1.385(3) .
C21 C22 1.388(3) .
C21 C25 1.384(3) .
C22 C23 1.384(3) .
C23 C31 1.488(3) .
C24 C25 1.385(3) .
C24 C26 1.494(3) .
C26 C27 1.386(3) .
C26 C30 1.379(3) .
C27 C28 1.383(3) .
C29 C30 1.393(3) .
C31 C32 1.385(3) .
C31 C35 1.382(3) .
C32 C33 1.377(3) .
C34 C35 1.386(3) .
